data_7025383
loop_
_publ_author_name
'Keene, Tony D.'
'Zimmermann, Iwan'
'Neels, Antonia'
'Sereda, Olha'
'Hauser, J\"urg'
'Bonin, Michel'
'Hursthouse, Michael B.'
'Price, Daniel J.'
'Decurtins, Silvio'

_publ_section_title
;
 Heterocyclic amine directed synthesis of metal(II)-oxalates:
 investigating the magnetic properties of two complete series of chains
 with S = 5/2 to S = 1/2.
;
_journal_issue 20
_journal_name_full 'Dalton transactions (Cambridge, England : 2003)'
_journal_page_first 4937
_journal_page_last 4950
_journal_paper_doi 10.1039/b927522c
_journal_volume 39
_journal_year 2010
_chemical_formula_moiety 'C14 H10 Mn N6 O4'
_chemical_formula_sum 'C14 H10 Mn N6 O4'
_chemical_formula_weight 381.22
_chemical_melting_point ?
_chemical_name_common '[Mn(ox)(btz)2]n'
_chemical_name_systematic
;
catena-[(\m~2~-oxalato)-bis(benzotriazole)-manganese(II)]
;
_space_group_IT_number 9
_symmetry_cell_setting monoclinic
_symmetry_space_group_name_Hall 'C -2yc'
_symmetry_space_group_name_H-M 'C 1 c 1'
_atom_sites_solution_hydrogens geom
_atom_sites_solution_primary direct
_atom_sites_solution_secondary difmap
_audit_creation_method SHELXL-97
_cell_angle_alpha 90.00
_cell_angle_beta 109.50(3)
_cell_angle_gamma 90.00
_cell_formula_units_Z 4
_cell_length_a 14.551(3)
_cell_length_b 12.549(3)
_cell_length_c 9.4577(19)
_cell_measurement_reflns_used 4334
_cell_measurement_temperature 173(2)
_cell_measurement_theta_max 51.8
_cell_measurement_theta_min 4.2
_cell_volume 1627.9(7)
_computing_cell_refinement 'CELL (Stoe IPDS Software, 2000)'
_computing_data_collection 'EXPOSE (Stoe IPDS Software, 2000)'
_computing_data_reduction 'INTEGRATE (Stoe IPDS Software, 2000)'
_computing_molecular_graphics 'DIAMOND 2.1a (Brandenberg, 1999)'
_computing_publication_material 'SHELXL-97 (Sheldrick, 1997)'
_computing_structure_refinement 'SHELXL-97 (Sheldrick, 1997)'
_computing_structure_solution 'SIR92 (Altomare, 1993)'
_diffrn_ambient_temperature 173(2)
_diffrn_detector_area_resol_mean 0.81\%A
_diffrn_measured_fraction_theta_full 0.969
_diffrn_measured_fraction_theta_max 0.969
_diffrn_measurement_device_type 'STOE IPDS'
_diffrn_measurement_method 'phi oscillation'
_diffrn_radiation_monochromator graphite
_diffrn_radiation_source 'fine-focus sealed tube'
_diffrn_radiation_type MoK\a
_diffrn_radiation_wavelength 0.71073
_diffrn_reflns_av_R_equivalents 0.1014
_diffrn_reflns_av_sigmaI/netI 0.1147
_diffrn_reflns_limit_h_max 17
_diffrn_reflns_limit_h_min -17
_diffrn_reflns_limit_k_max 15
_diffrn_reflns_limit_k_min -15
_diffrn_reflns_limit_l_max 11
_diffrn_reflns_limit_l_min -11
_diffrn_reflns_number 6319
_diffrn_reflns_theta_full 26.17
_diffrn_reflns_theta_max 26.17
_diffrn_reflns_theta_min 2.20
_diffrn_standards_decay_% 0
_diffrn_standards_interval_time 0
_diffrn_standards_number 0
_exptl_absorpt_coefficient_mu 0.844
_exptl_absorpt_correction_T_max 0.5612
_exptl_absorpt_correction_T_min 0.5558
_exptl_absorpt_correction_type sphere
_exptl_absorpt_process_details
;
Interpolation using Int.Tab. Vol. C (1992) p. 523,Tab. 6.3.3.3
for values of muR in the range 0-2.5, and Int.Tab. Vol.II (1959)
p.302; Table 5.3.6 B for muR in the range 2.6-10.0.
The interpolation procedure of C.W.Dwiggins Jr (Acta Cryst.(1975)
A31,146-148) is used with some modification.
;
_exptl_crystal_colour white
_exptl_crystal_density_diffrn 1.555
_exptl_crystal_density_method 'not measured'
_exptl_crystal_description block
_exptl_crystal_F_000 772
_exptl_crystal_size_max 0.50
_exptl_crystal_size_mid 0.45
_exptl_crystal_size_min 0.35
_exptl_crystal_size_rad 0.4200
_refine_diff_density_max 0.734
_refine_diff_density_min -0.712
_refine_diff_density_rms 0.098
_refine_ls_abs_structure_details 'Flack H D (1983), Acta Cryst. A39, 876-881'
_refine_ls_abs_structure_Flack -0.04(3)
_refine_ls_extinction_coef 0.0058(9)
_refine_ls_extinction_expression Fc^*^=kFc[1+0.001xFc^2^\l^3^/sin(2\q)]^-1/4^
_refine_ls_extinction_method SHELXL
_refine_ls_goodness_of_fit_ref 0.919
_refine_ls_hydrogen_treatment constr
_refine_ls_matrix_type full
_refine_ls_number_parameters 227
_refine_ls_number_reflns 3045
_refine_ls_number_restraints 2
_refine_ls_restrained_S_all 0.918
_refine_ls_R_factor_all 0.0679
_refine_ls_R_factor_gt 0.0482
_refine_ls_shift/su_max 0.000
_refine_ls_shift/su_mean 0.000
_refine_ls_structure_factor_coef Fsqd
_refine_ls_weighting_details 'w=1/[\s^2^(Fo^2^)+(0.0569P)^2^] where P=(Fo^2^+2Fc^2^)/3'
_refine_ls_weighting_scheme calc
_refine_ls_wR_factor_gt 0.1090
_refine_ls_wR_factor_ref 0.1154
_reflns_number_gt 2222
_reflns_number_total 3045
_reflns_threshold_expression >2sigma(I)
_cod_data_source_file b927522c.txt
_cod_data_source_block compound7
_cod_depositor_comments
;
The following automatic conversions were performed:

'_chemical_melting_point' value 'N/A' was changed to '?' - the value
is undefined or not given.

Automatic conversion script
Id: cif_fix_values 1891 2012-01-12 08:04:46Z andrius 
;
_cod_original_sg_symbol_H-M 'C c'
_cod_database_code 7025383
_exptl_absorpt_correction_t_ave 0.5589

loop_
_symmetry_equiv_pos_as_xyz
'x, y, z'
'x, -y, z+1/2'
'x+1/2, y+1/2, z'
'x+1/2, -y+1/2, z+1/2'

loop_
_atom_site_label
_atom_site_type_symbol
_atom_site_fract_x
_atom_site_fract_y
_atom_site_fract_z
_atom_site_U_iso_or_equiv
_atom_site_adp_type
_atom_site_occupancy
_atom_site_symmetry_multiplicity
_atom_site_calc_flag
_atom_site_refinement_flags
C16 C 0.2587(5) 0.2498(5) 0.4325(7) 0.0361(14) Uani 1 1 d .
H16 H 0.2015 0.2103 0.3953 0.043 Uiso 1 1 calc R
Mn1 Mn 0.16772(8) 0.12452(5) 0.73992(10) 0.0202(2) Uani 1 1 d .
O4 O 0.2440(4) -0.1081(3) 0.4796(5) 0.0246(11) Uani 1 1 d .
O1 O 0.0833(3) 0.0926(4) 0.5051(5) 0.0234(10) Uani 1 1 d .
O2 O 0.0787(3) -0.0110(3) 0.3123(5) 0.0244(10) Uani 1 1 d .
O3 O 0.2436(3) -0.0108(3) 0.6766(5) 0.0268(10) Uani 1 1 d .
N12 N 0.3485(4) 0.2638(4) 0.8304(6) 0.0249(13) Uani 1 1 d .
N22 N -0.0173(4) 0.2561(4) 0.6500(7) 0.0322(15) Uani 1 1 d .
C1 C 0.1158(5) 0.0192(5) 0.4448(7) 0.0200(14) Uani 1 1 d .
C2 C 0.2101(5) -0.0373(5) 0.5438(7) 0.0210(14) Uani 1 1 d .
N13 N 0.2822(4) 0.2291(4) 0.7077(6) 0.0273(12) Uani 1 1 d .
N21 N -0.0627(4) 0.3464(4) 0.6652(7) 0.0315(13) Uani 1 1 d .
H21 H -0.1222 0.3615 0.6142 0.038 Uiso 1 1 calc R
N23 N 0.0720(4) 0.2608(4) 0.7431(6) 0.0263(11) Uani 1 1 d .
N11 N 0.4134(4) 0.3219(4) 0.7930(6) 0.0301(13) Uani 1 1 d .
H11 H 0.4633 0.3525 0.8559 0.036 Uiso 1 1 calc R
C25 C 0.1561(7) 0.4943(7) 0.9849(12) 0.0432(16) Uani 1 1 d .
H25 H 0.2094 0.5253 1.0572 0.052 Uiso 1 1 calc R
C13 C 0.4313(5) 0.3766(5) 0.5430(7) 0.0418(15) Uani 1 1 d .
H13 H 0.4870 0.4185 0.5781 0.050 Uiso 1 1 calc R
C21 C 0.0860(4) 0.3545(4) 0.8208(6) 0.0243(11) Uani 1 1 d .
C26 C 0.1675(4) 0.3960(5) 0.9305(7) 0.0344(13) Uani 1 1 d .
H26 H 0.2262 0.3591 0.9648 0.041 Uiso 1 1 calc R
C23 C -0.0120(5) 0.5107(5) 0.8284(7) 0.0393(15) Uani 1 1 d .
H23 H -0.0703 0.5484 0.7941 0.047 Uiso 1 1 calc R
C22 C -0.0022(4) 0.4110(4) 0.7721(6) 0.0276(12) Uani 1 1 d .
C12 C 0.3896(4) 0.3261(4) 0.6393(6) 0.0264(12) Uani 1 1 d .
C15 C 0.3014(5) 0.2972(5) 0.3400(7) 0.0452(16) Uani 1 1 d .
H15 H 0.2737 0.2871 0.2370 0.054 Uiso 1 1 calc R
C14 C 0.3840(5) 0.3593(6) 0.3935(7) 0.0481(18) Uani 1 1 d .
H14 H 0.4086 0.3910 0.3247 0.058 Uiso 1 1 calc R
C24 C 0.0679(5) 0.5506(5) 0.9364(8) 0.0444(16) Uani 1 1 d .
H24 H 0.0638 0.6165 0.9790 0.053 Uiso 1 1 calc R
C11 C 0.3057(4) 0.2641(4) 0.5851(6) 0.0248(12) Uani 1 1 d .

loop_
_atom_site_aniso_label
_atom_site_aniso_U_11
_atom_site_aniso_U_22
_atom_site_aniso_U_33
_atom_site_aniso_U_23
_atom_site_aniso_U_13
_atom_site_aniso_U_12
C16 0.034(3) 0.044(3) 0.026(3) -0.006(3) 0.004(3) -0.018(3)
Mn1 0.0202(4) 0.0217(3) 0.0167(3) 0.0002(5) 0.0036(3) -0.0003(5)
O4 0.024(3) 0.029(2) 0.020(2) -0.0014(19) 0.006(2) 0.0091(19)
O1 0.022(3) 0.0252(19) 0.020(2) -0.0044(19) 0.003(2) 0.0048(19)
O2 0.023(2) 0.028(2) 0.019(2) -0.0050(18) 0.002(2) 0.0030(18)
O3 0.025(3) 0.035(2) 0.016(2) -0.0034(18) 0.000(2) 0.0079(18)
N12 0.023(3) 0.028(3) 0.017(3) 0.001(2) -0.003(3) -0.007(2)
N22 0.029(4) 0.029(3) 0.038(4) -0.002(3) 0.011(4) 0.004(3)
C1 0.019(3) 0.022(3) 0.018(3) 0.002(2) 0.004(3) 0.002(2)
C2 0.016(3) 0.023(3) 0.020(4) 0.007(3) 0.001(3) 0.002(2)
N13 0.028(3) 0.034(2) 0.017(2) 0.000(2) 0.003(2) -0.010(2)
N21 0.026(3) 0.026(2) 0.037(3) -0.005(2) 0.003(3) 0.007(2)
N23 0.022(3) 0.028(2) 0.023(3) -0.001(2) 0.000(2) 0.007(2)
N11 0.023(3) 0.037(3) 0.027(3) 0.003(2) 0.004(2) -0.009(2)
C25 0.035(4) 0.042(3) 0.040(3) -0.018(3) -0.004(3) -0.005(3)
C13 0.042(4) 0.048(4) 0.036(3) -0.012(3) 0.014(3) -0.030(3)
C21 0.020(3) 0.029(3) 0.021(3) -0.003(2) 0.004(2) 0.002(2)
C26 0.027(3) 0.040(3) 0.031(3) -0.006(2) 0.003(3) 0.003(2)
C23 0.036(4) 0.033(3) 0.047(4) -0.010(3) 0.013(3) 0.011(3)
C22 0.025(3) 0.029(3) 0.025(3) -0.005(2) 0.003(3) 0.004(2)
C12 0.024(3) 0.033(3) 0.018(3) -0.006(2) 0.000(3) -0.006(2)
C15 0.055(4) 0.053(4) 0.028(3) -0.002(3) 0.015(3) -0.020(3)
C14 0.052(4) 0.063(4) 0.034(4) -0.004(3) 0.020(4) -0.023(4)
C24 0.037(4) 0.038(3) 0.052(4) -0.021(3) 0.005(3) 0.003(3)
C11 0.026(3) 0.027(3) 0.022(3) 0.003(2) 0.008(3) -0.005(2)

loop_
_atom_type_symbol
_atom_type_description
_atom_type_scat_dispersion_real
_atom_type_scat_dispersion_imag
_atom_type_scat_source
C C 0.0033 0.0016 'International Tables Vol C Tables 4.2.6.8 and 6.1.1.4'
H H 0.0000 0.0000 'International Tables Vol C Tables 4.2.6.8 and 6.1.1.4'
N N 0.0061 0.0033 'International Tables Vol C Tables 4.2.6.8 and 6.1.1.4'
O O 0.0106 0.0060 'International Tables Vol C Tables 4.2.6.8 and 6.1.1.4'
Mn Mn 0.3368 0.7283 'International Tables Vol C Tables 4.2.6.8 and 6.1.1.4'

loop_
_geom_angle_atom_site_label_1
_geom_angle_atom_site_label_2
_geom_angle_atom_site_label_3
_geom_angle
_geom_angle_site_symmetry_1
_geom_angle_site_symmetry_3
C15 C16 C11 115.9(5) . .
C15 C16 H16 122.0 . .
C11 C16 H16 122.0 . .
O4 Mn1 O2 76.19(18) 2 2
O4 Mn1 O1 163.59(12) 2 .
O2 Mn1 O1 90.46(18) 2 .
O4 Mn1 N23 99.42(18) 2 .
O2 Mn1 N23 93.32(18) 2 .
O1 Mn1 N23 90.74(18) . .
O4 Mn1 O3 94.70(17) 2 .
O2 Mn1 O3 89.18(15) 2 .
O1 Mn1 O3 75.31(17) . .
N23 Mn1 O3 165.85(18) . .
O4 Mn1 N13 93.07(18) 2 .
O2 Mn1 N13 168.4(2) 2 .
O1 Mn1 N13 99.31(18) . .
N23 Mn1 N13 92.8(2) . .
O3 Mn1 N13 87.24(18) . .
C2 O4 Mn1 114.9(4) . 2_554
C1 O1 Mn1 115.2(4) . .
C1 O2 Mn1 114.2(4) . 2_554
C2 O3 Mn1 114.8(4) . .
N13 N12 N11 108.9(5) . .
N23 N22 N21 107.7(6) . .
O2 C1 O1 125.2(6) . .
O2 C1 C2 117.9(4) . .
O1 C1 C2 116.9(5) . .
O3 C2 O4 126.4(6) . .
O3 C2 C1 117.5(5) . .
O4 C2 C1 116.0(5) . .
N12 N13 C11 108.8(5) . .
N12 N13 Mn1 116.0(4) . .
C11 N13 Mn1 135.1(4) . .
N22 N21 C22 111.2(6) . .
N22 N21 H21 124.4 . .
C22 N21 H21 124.4 . .
N22 N23 C21 109.7(5) . .
N22 N23 Mn1 116.4(4) . .
C21 N23 Mn1 133.8(4) . .
N12 N11 C12 110.5(5) . .
N12 N11 H11 124.7 . .
C12 N11 H11 124.7 . .
C26 C25 C24 123.0(8) . .
C26 C25 H25 118.5 . .
C24 C25 H25 118.5 . .
C14 C13 C12 115.0(5) . .
C14 C13 H13 122.5 . .
C12 C13 H13 122.5 . .
N23 C21 C26 131.3(5) . .
N23 C21 C22 107.7(5) . .
C26 C21 C22 121.0(5) . .
C25 C26 C21 116.0(6) . .
C25 C26 H26 122.0 . .
C21 C26 H26 122.0 . .
C24 C23 C22 116.6(6) . .
C24 C23 H23 121.7 . .
C22 C23 H23 121.7 . .
N21 C22 C23 134.2(5) . .
N21 C22 C21 103.7(5) . .
C23 C22 C21 122.1(5) . .
N11 C12 C11 104.3(4) . .
N11 C12 C13 133.7(5) . .
C11 C12 C13 121.9(5) . .
C16 C15 C14 122.6(6) . .
C16 C15 H15 118.7 . .
C14 C15 H15 118.7 . .
C13 C14 C15 123.0(6) . .
C13 C14 H14 118.5 . .
C15 C14 H14 118.5 . .
C23 C24 C25 121.3(6) . .
C23 C24 H24 119.3 . .
C25 C24 H24 119.3 . .
N13 C11 C16 131.0(5) . .
N13 C11 C12 107.4(5) . .
C16 C11 C12 121.5(5) . .

loop_
_geom_bond_atom_site_label_1
_geom_bond_atom_site_label_2
_geom_bond_distance
_geom_bond_site_symmetry_2
C16 C15 1.367(8) .
C16 C11 1.387(8) .
C16 H16 0.9300 .
Mn1 O4 2.176(5) 2
Mn1 O2 2.184(4) 2
Mn1 O1 2.186(5) .
Mn1 N23 2.212(5) .
Mn1 O3 2.214(4) .
Mn1 N13 2.221(5) .
O4 C2 1.266(7) .
O4 Mn1 2.176(5) 2_554
O1 C1 1.257(7) .
O2 C1 1.246(8) .
O2 Mn1 2.184(4) 2_554
O3 C2 1.231(8) .
N12 N13 1.311(7) .
N12 N11 1.331(7) .
N22 N23 1.305(8) .
N22 N21 1.343(8) .
C1 C2 1.550(6) .
N13 C11 1.386(7) .
N21 C22 1.364(8) .
N21 H21 0.8600 .
N23 C21 1.365(7) .
N11 C12 1.378(8) .
N11 H11 0.8600 .
C25 C26 1.369(10) .
C25 C24 1.402(11) .
C25 H25 0.9300 .
C13 C14 1.367(9) .
C13 C12 1.403(8) .
C13 H13 0.9300 .
C21 C26 1.390(8) .
C21 C22 1.402(8) .
C26 H26 0.9300 .
C23 C24 1.362(9) .
C23 C22 1.385(8) .
C23 H23 0.9300 .
C12 C11 1.393(8) .
C15 C14 1.380(9) .
C15 H15 0.9300 .
C14 H14 0.9300 .
C24 H24 0.9300 .
